data_7225473
loop_
_publ_author_name
'de la Cerda-Pedro, J. E.'
'Arcos-Ramos, R.'
'Maldonado-Dom\'inguez, M.'
'Rojas-Lima, S.'
'Romero-\'Avila, M.'
'Carre\'on-Castro, M. P.'
'Santillan, R.'
'Farf\'an, N.'
'L\'opez-Ruiz, H.'

_publ_section_title
;
 Engineering organic semiconducting solids. Multicomponent access to
 crystalline 3-(4-aryl-1,2,3-triazolyl)coumarins
;
_journal_issue 29
_journal_name_full CrystEngComm
_journal_page_first 5562
_journal_paper_doi 10.1039/C6CE01041E
_journal_volume 18
_journal_year 2016
_chemical_formula_moiety 'C18 H13 N3 O3'
_chemical_formula_sum 'C18 H13 N3 O3'
_chemical_formula_weight 319.31
_chemical_melting_point 512
_chemical_name_common 5c
_chemical_name_systematic 7-methoxy-3-(4-phenyl-1,2,3-triazol-1-yl)-chromen-2-one
_space_group_crystal_system monoclinic
_space_group_IT_number 14
_space_group_name_Hall '-P 2ybc'
_space_group_name_H-M_alt 'P 1 21/c 1'
_symmetry_space_group_name_Hall '-P 2ybc'
_symmetry_space_group_name_H-M 'P 1 21/c 1'
_atom_sites_solution_hydrogens geom
_atom_sites_solution_primary direct
_atom_sites_solution_secondary difmap
_audit_creation_date 2015-09-25
_audit_creation_method
;
Olex2 1.2
(compiled 2015.01.26 svn.r3150 for OlexSys, GUI svn.r4998)
;
_audit_update_record
;
2016-02-24 deposited with the CCDC.
2016-06-03 downloaded from the CCDC.
;
_cell_angle_alpha 90.00
_cell_angle_beta 92.127(3)
_cell_angle_gamma 90.00
_cell_formula_units_Z 4
_cell_length_a 5.17677(17)
_cell_length_b 9.5698(3)
_cell_length_c 30.6216(9)
_cell_measurement_reflns_used 8136
_cell_measurement_temperature 293(2)
_cell_measurement_theta_max 77.1060
_cell_measurement_theta_min 4.6160
_cell_volume 1515.97(8)
_computing_cell_refinement
'CrysAlisPro, Agilent Technologies, Version 1.171.36.24 (release 03-12-2012 CrysAlis171 .NET) (compiled Dec 3 2012,18:21:49)'
_computing_data_collection
'CrysAlisPro, Agilent Technologies, Version 1.171.36.24 (release 03-12-2012 CrysAlis171 .NET) (compiled Dec 3 2012,18:21:49)'
_computing_data_reduction
'CrysAlisPro, Agilent Technologies, Version 1.171.36.24 (release 03-12-2012 CrysAlis171 .NET) (compiled Dec 3 2012,18:21:49)'
_computing_molecular_graphics 'Olex2 (Dolomanov et al., 2009)'
_computing_publication_material 'Olex2 (Dolomanov et al., 2009)'
_computing_structure_refinement 'XL (Sheldrick, 2008)'
_computing_structure_solution 'XS (Sheldrick, 2008)'
_diffrn_ambient_temperature 293(2)
_diffrn_detector_area_resol_mean 10.3659
_diffrn_measured_fraction_theta_full 0.994
_diffrn_measured_fraction_theta_max 0.994
_diffrn_measurement_details
;
  1 omega  -67.00  -12.00   1.0000    4.0000
omega____ theta____ kappa____ phi______ frames
    -      -41.3004  -57.0000  -90.0000 55

  2 omega -114.00  -89.00   1.0000    4.0000
omega____ theta____ kappa____ phi______ frames
    -      -41.3004  -57.0000  -90.0000 25

  3 omega -102.00  -41.00   1.0000    4.0000
omega____ theta____ kappa____ phi______ frames
    -      -41.3004  -77.0000    0.0000 61

  4 omega  -52.00   -8.00   1.0000    4.0000
omega____ theta____ kappa____ phi______ frames
    -      -41.3004  -77.0000 -180.0000 44

  5 omega  -37.00   -9.00   1.0000    4.0000
omega____ theta____ kappa____ phi______ frames
    -      -41.3004  -77.0000    0.0000 28

  6 omega  -71.00   -8.00   1.0000    4.0000
omega____ theta____ kappa____ phi______ frames
    -      -41.3004  -77.0000   79.0000 63

  7 omega   80.00  128.00   1.0000    4.0000
omega____ theta____ kappa____ phi______ frames
    -       41.3004  178.0000  150.0000 48

  8 omega   57.00  131.00   1.0000    4.0000
omega____ theta____ kappa____ phi______ frames
    -       41.3004  178.0000  -60.0000 74

  9 omega  -60.00  -28.00   1.0000    4.0000
omega____ theta____ kappa____ phi______ frames
    -      -61.5000  -77.0000 -150.0000 32

 10 omega -135.00  -94.00   1.0000    4.0000
omega____ theta____ kappa____ phi______ frames
    -      -61.5000  -78.0000  -21.4535 41

 11 omega -140.00  -93.00   1.0000    4.0000
omega____ theta____ kappa____ phi______ frames
    -      -61.5000  -76.0000  -99.3781 47

 12 omega  -54.00   13.00   1.0000    4.0000
omega____ theta____ kappa____ phi______ frames
    -      -61.5000   45.0000  -30.0000 67

 13 omega  -77.00  -30.00   1.0000    4.0000
omega____ theta____ kappa____ phi______ frames
    -      -61.5000  -77.0000 -180.0000 47

 14 omega  -93.00  -66.00   1.0000    4.0000
omega____ theta____ kappa____ phi______ frames
    -      -61.5000  -77.0000  120.0000 27

 15 omega  -64.00  -28.00   1.0000    4.0000
omega____ theta____ kappa____ phi______ frames
    -      -61.5000  -77.0000  120.0000 36

 16 omega -138.00 -102.00   1.0000    4.0000
omega____ theta____ kappa____ phi______ frames
    -      -61.5000  -77.0000   30.0000 36

 17 omega  -58.00  -28.00   1.0000    4.0000
omega____ theta____ kappa____ phi______ frames
    -      -61.5000  -77.0000  -60.0000 30

 18 omega -136.00 -108.00   1.0000    4.0000
omega____ theta____ kappa____ phi______ frames
    -      -61.5000 -111.0000  -30.0000 28

 19 omega  -69.00  -30.00   1.0000    4.0000
omega____ theta____ kappa____ phi______ frames
    -      -61.5000  -76.0000  -99.3781 39

 20 omega -135.00  -28.00   1.0000    4.0000
omega____ theta____ kappa____ phi______ frames
    -      -61.5000  -77.0000   79.0000 107

 21 omega  -63.00  -28.00   1.0000    4.0000
omega____ theta____ kappa____ phi______ frames
    -      -61.5000  -78.0000  -21.4535 35

 22 omega -140.00  -95.00   1.0000    4.0000
omega____ theta____ kappa____ phi______ frames
    -      -61.5000  -77.0000 -150.0000 45

 23 omega  -62.00  -30.00   1.0000    4.0000
omega____ theta____ kappa____ phi______ frames
    -      -61.5000  -77.0000   30.0000 32

 24 omega   81.00  107.00   1.0000    4.0000
omega____ theta____ kappa____ phi______ frames
    -      115.0000   77.0000  -30.0000 26

 25 omega   50.00   76.00   1.0000    4.0000
omega____ theta____ kappa____ phi______ frames
    -      115.0000 -111.0000 -180.0000 26

 26 omega   52.00   98.00   1.0000    4.0000
omega____ theta____ kappa____ phi______ frames
    -      115.0000  -45.0000  -60.0000 46

 27 omega   86.00  171.00   1.0000    4.0000
omega____ theta____ kappa____ phi______ frames
    -      115.0000   61.0000  120.0000 85

 28 omega   84.00  115.00   1.0000    4.0000
omega____ theta____ kappa____ phi______ frames
    -      115.0000 -111.0000 -180.0000 31

 29 omega   53.00  144.00   1.0000    4.0000
omega____ theta____ kappa____ phi______ frames
    -      115.0000  -61.0000   90.0000 91

 30 omega  113.00  164.00   1.0000    4.0000
omega____ theta____ kappa____ phi______ frames
    -      115.0000   77.0000  -30.0000 51

 31 omega   86.00  177.00   1.0000    4.0000
omega____ theta____ kappa____ phi______ frames
    -      115.0000   61.0000  -90.0000 91

 32 omega   38.00  116.00   1.0000    4.0000
omega____ theta____ kappa____ phi______ frames
    -      115.0000 -111.0000    0.0000 78

 33 omega   85.00  111.00   1.0000    4.0000
omega____ theta____ kappa____ phi______ frames
    -      115.0000   61.0000 -120.0000 26

 34 omega   85.00  171.00   1.0000    4.0000
omega____ theta____ kappa____ phi______ frames
    -      115.0000   61.0000   60.0000 86

 35 omega  131.00  177.00   1.0000    4.0000
omega____ theta____ kappa____ phi______ frames
    -      115.0000  111.0000   30.0000 46

 36 omega   85.00  111.00   1.0000    4.0000
omega____ theta____ kappa____ phi______ frames
    -      115.0000   61.0000  -30.0000 26

 37 omega   81.00  107.00   1.0000    4.0000
omega____ theta____ kappa____ phi______ frames
    -      115.0000   77.0000   30.0000 26

 38 omega   81.00  107.00   1.0000    4.0000
omega____ theta____ kappa____ phi______ frames
    -      115.0000   77.0000  -90.0000 26

 39 omega   82.00  107.00   1.0000    4.0000
omega____ theta____ kappa____ phi______ frames
    -      115.0000   77.0000  120.0000 25

 40 omega   49.00   88.00   1.0000    4.0000
omega____ theta____ kappa____ phi______ frames
    -      115.0000  -45.0000   30.0000 39

 41 omega   42.00  108.00   1.0000    4.0000
omega____ theta____ kappa____ phi______ frames
    -      115.0000 -111.0000  -90.0000 66

 42 omega   92.00  169.00   1.0000    4.0000
omega____ theta____ kappa____ phi______ frames
    -      115.0000   61.0000    0.0000 77

 43 omega   85.00  165.00   1.0000    4.0000
omega____ theta____ kappa____ phi______ frames
    -      115.0000   61.0000  150.0000 80

 44 omega   85.00  160.00   1.0000    4.0000
omega____ theta____ kappa____ phi______ frames
    -      115.0000   61.0000   30.0000 75

 45 omega   85.00  154.00   1.0000    4.0000
omega____ theta____ kappa____ phi______ frames
    -      115.0000   61.0000 -180.0000 69

 46 omega   31.00  109.00   1.0000    4.0000
omega____ theta____ kappa____ phi______ frames
    -      115.0000  -94.0000   60.0000 78

 47 omega   87.00  136.00   1.0000    4.0000
omega____ theta____ kappa____ phi______ frames
    -      115.0000   61.0000  -60.0000 49

 48 omega   82.00  107.00   1.0000    4.0000
omega____ theta____ kappa____ phi______ frames
    -      115.0000   77.0000   90.0000 25

 49 omega  126.00  153.00   1.0000    4.0000
omega____ theta____ kappa____ phi______ frames
    -      115.0000   61.0000 -120.0000 27

 50 omega   85.00  165.00   1.0000    4.0000
omega____ theta____ kappa____ phi______ frames
    -      115.0000   61.0000   90.0000 80

 51 omega   81.00  107.00   1.0000    4.0000
omega____ theta____ kappa____ phi______ frames
    -      115.0000   77.0000   60.0000 26

 52 omega   82.00  109.00   1.0000    4.0000
omega____ theta____ kappa____ phi______ frames
    -      115.0000   77.0000    0.0000 27

 53 omega  133.00  175.00   1.0000    4.0000
omega____ theta____ kappa____ phi______ frames
    -      115.0000   77.0000  150.0000 42

 54 omega   81.00  167.00   1.0000    4.0000
omega____ theta____ kappa____ phi______ frames
    -      115.0000   77.0000 -154.0000 86

 55 omega   81.00  106.00   1.0000    4.0000
omega____ theta____ kappa____ phi______ frames
    -      115.0000   77.0000 -120.0000 25

 56 omega  113.00  176.00   1.0000    4.0000
omega____ theta____ kappa____ phi______ frames
    -      115.0000   77.0000 -120.0000 63

 57 omega   81.00  107.00   1.0000    4.0000
omega____ theta____ kappa____ phi______ frames
    -      115.0000   77.0000  150.0000 26

 58 omega   81.00  178.00   1.0000    4.0000
omega____ theta____ kappa____ phi______ frames
    -      115.0000   77.0000  -60.0000 97

 59 omega   81.00  107.00   1.0000    4.0000
omega____ theta____ kappa____ phi______ frames
    -      115.0000   77.0000 -180.0000 26

 60 omega   57.00  105.00   1.0000    4.0000
omega____ theta____ kappa____ phi______ frames
    -      115.0000 -111.0000  -30.0000 48

 61 omega -120.00   -8.00   1.0000    4.0000
omega____ theta____ kappa____ phi______ frames
    -      -41.3004  -77.0000  120.0000 112

 62 omega -124.00  -79.00   1.0000    4.0000
omega____ theta____ kappa____ phi______ frames
    -      -41.3004  -99.0000   90.0000 45

 63 omega -124.00  -79.00   1.0000    4.0000
omega____ theta____ kappa____ phi______ frames
    -      -41.3004  -99.0000 -150.0000 45

 64 omega -115.00  -12.00   1.0000    4.0000
omega____ theta____ kappa____ phi______ frames
    -      -41.3004  -57.0000 -150.0000 103

 65 omega -124.00  -79.00   1.0000    4.0000
omega____ theta____ kappa____ phi______ frames
    -      -41.3004  -99.0000  -30.0000 45

 66 omega   57.00  131.00   1.0000    4.0000
omega____ theta____ kappa____ phi______ frames
    -       41.3004  178.0000   60.0000 74

 67 omega   15.00  117.00   1.0000    4.0000
omega____ theta____ kappa____ phi______ frames
    -       41.3004   37.0000   30.0000 102

 68 omega  -55.00   13.00   1.0000    4.0000
omega____ theta____ kappa____ phi______ frames
    -      -61.5000   45.0000 -150.0000 68

 69 omega -140.00  -28.00   1.0000    4.0000
omega____ theta____ kappa____ phi______ frames
    -      -61.5000  -77.0000   60.0000 112

 70 omega -140.00  -28.00   1.0000    4.0000
omega____ theta____ kappa____ phi______ frames
    -      -61.5000  -77.0000  150.0000 112

 71 omega -140.00  -28.00   1.0000    4.0000
omega____ theta____ kappa____ phi______ frames
    -      -61.5000  -77.0000 -120.0000 112

 72 omega -140.00  -28.00   1.0000    4.0000
omega____ theta____ kappa____ phi______ frames
    -      -61.5000  -77.0000  -60.0000 112

 73 omega -141.00  -27.00   1.0000    4.0000
omega____ theta____ kappa____ phi______ frames
    -      -61.5000  -79.0000  -29.7275 114

 74 omega   87.00  178.00   1.0000    4.0000
omega____ theta____ kappa____ phi______ frames
    -      115.0000   45.0000 -150.0000 91

 75 omega   81.00  178.00   1.0000    4.0000
omega____ theta____ kappa____ phi______ frames
    -      115.0000   77.0000 -154.0000 97

 76 omega   85.00  178.00   1.0000    4.0000
omega____ theta____ kappa____ phi______ frames
    -      115.0000   61.0000  -60.0000 93

 77 omega   85.00  178.00   1.0000    4.0000
omega____ theta____ kappa____ phi______ frames
    -      115.0000   61.0000    0.0000 93

 78 omega   37.00  116.00   1.0000    4.0000
omega____ theta____ kappa____ phi______ frames
    -      115.0000 -111.0000  120.0000 79

 79 omega   31.00  109.00   1.0000    4.0000
omega____ theta____ kappa____ phi______ frames
    -      115.0000  -94.0000  -90.0000 78

 80 omega   84.00  178.00   1.0000    4.0000
omega____ theta____ kappa____ phi______ frames
    -      115.0000   30.0000   30.0000 94

 81 omega   31.00  109.00   1.0000    4.0000
omega____ theta____ kappa____ phi______ frames
    -      115.0000  -94.0000 -150.0000 78

 82 omega   85.00  178.00   1.0000    4.0000
omega____ theta____ kappa____ phi______ frames
    -      115.0000   61.0000   30.0000 93

 83 omega   40.00   98.00   1.0000    4.0000
omega____ theta____ kappa____ phi______ frames
    -      115.0000  -45.0000 -120.0000 58

 84 omega   81.00  178.00   1.0000    4.0000
omega____ theta____ kappa____ phi______ frames
    -      115.0000   77.0000 -120.0000 97

 85 omega   81.00  178.00   1.0000    4.0000
omega____ theta____ kappa____ phi______ frames
    -      115.0000   77.0000   30.0000 97

 86 omega   31.00  109.00   1.0000    4.0000
omega____ theta____ kappa____ phi______ frames
    -      115.0000  -94.0000    0.0000 78

 87 omega  100.00  178.00   1.0000    4.0000
omega____ theta____ kappa____ phi______ frames
    -      115.0000  111.0000 -180.0000 78

 88 omega   81.00  178.00   1.0000    4.0000
omega____ theta____ kappa____ phi______ frames
    -      115.0000   77.0000  -60.0000 97

 89 omega   85.00  178.00   1.0000    4.0000
omega____ theta____ kappa____ phi______ frames
    -      115.0000   61.0000 -180.0000 93

 90 omega   81.00  178.00   1.0000    4.0000
omega____ theta____ kappa____ phi______ frames
    -      115.0000   77.0000   60.0000 97

 91 omega   87.00  178.00   1.0000    4.0000
omega____ theta____ kappa____ phi______ frames
    -      115.0000   45.0000  150.0000 91

 92 omega   81.00  178.00   1.0000    4.0000
omega____ theta____ kappa____ phi______ frames
    -      115.0000   77.0000  -90.0000 97

 93 omega   87.00  132.00   1.0000    4.0000
omega____ theta____ kappa____ phi______ frames
    -      115.0000   45.0000   30.0000 45
;
_diffrn_measurement_device_type 'Xcalibur, Atlas, Gemini'
_diffrn_measurement_method '\w scans'
_diffrn_orient_matrix_UB_11 0.0635508000
_diffrn_orient_matrix_UB_12 0.1129458000
_diffrn_orient_matrix_UB_13 -0.0338129000
_diffrn_orient_matrix_UB_21 -0.1550153000
_diffrn_orient_matrix_UB_22 0.1079451000
_diffrn_orient_matrix_UB_23 0.0256248000
_diffrn_orient_matrix_UB_31 0.2461869000
_diffrn_orient_matrix_UB_32 0.0387955000
_diffrn_orient_matrix_UB_33 0.0271083000
_diffrn_radiation_monochromator graphite
_diffrn_radiation_type CuK\a
_diffrn_radiation_wavelength 1.54184
_diffrn_reflns_av_R_equivalents 0.0725
_diffrn_reflns_av_unetI/netI 0.0227
_diffrn_reflns_limit_h_max 6
_diffrn_reflns_limit_h_min -6
_diffrn_reflns_limit_k_max 12
_diffrn_reflns_limit_k_min -12
_diffrn_reflns_limit_l_max 38
_diffrn_reflns_limit_l_min -38
_diffrn_reflns_number 53243
_diffrn_reflns_theta_full 77.68
_diffrn_reflns_theta_max 77.68
_diffrn_reflns_theta_min 2.89
_diffrn_source 'Enhance (Cu) X-ray Source'
_exptl_absorpt_coefficient_mu 0.807
_exptl_absorpt_correction_T_max 1.00000
_exptl_absorpt_correction_T_min 0.39151
_exptl_absorpt_correction_type multi-scan
_exptl_absorpt_process_details
'CrysAlisPro, Agilent Technologies, Version 1.171.36.24 (release 03-12-2012 CrysAlis171 .NET) (compiled Dec 3 2012,18:21:49) Empirical absorption correction using spherical harmonics, implemented in SCALE3 ABSPACK scaling algorithm.'
_exptl_crystal_colour red
_exptl_crystal_colour_lustre clear
_exptl_crystal_colour_modifier reddish
_exptl_crystal_colour_primary red
_exptl_crystal_density_diffrn 1.399
_exptl_crystal_density_method 'not measured'
_exptl_crystal_description prism
_exptl_crystal_F_000 664
_exptl_crystal_recrystallization_method 'Re-crystallisation from solvent: Ethyl Acetate'
_exptl_crystal_size_max 0.1865
_exptl_crystal_size_mid 0.0547
_exptl_crystal_size_min 0.0547
_refine_diff_density_max 0.142
_refine_diff_density_min -0.198
_refine_diff_density_rms 0.048
_refine_ls_extinction_method none
_refine_ls_goodness_of_fit_ref 1.037
_refine_ls_hydrogen_treatment constr
_refine_ls_matrix_type full
_refine_ls_number_parameters 218
_refine_ls_number_reflns 3210
_refine_ls_number_restraints 0
_refine_ls_restrained_S_all 1.037
_refine_ls_R_factor_all 0.0689
_refine_ls_R_factor_gt 0.0456
_refine_ls_shift/su_max 0.001
_refine_ls_shift/su_mean 0.000
_refine_ls_structure_factor_coef Fsqd
_refine_ls_weighting_details 'calc w=1/[\s^2^(Fo^2^)+(0.0543P)^2^+0.3292P] where P=(Fo^2^+2Fc^2^)/3'
_refine_ls_weighting_scheme calc
_refine_ls_wR_factor_gt 0.1057
_refine_ls_wR_factor_ref 0.1224
_reflns_number_gt 2272
_reflns_number_total 3210
_reflns_threshold_expression >2sigma(I)
_cod_data_source_file c6ce01041e2.cif
_cod_data_source_block 5c
_cod_depositor_comments 'Adding full bibliography for 7225471--7225478.cif.'
_cod_original_cell_volume 1515.96(8)
_cod_database_code 7225473
_reflns_odcompleteness_completeness 99.97
_reflns_odcompleteness_iscentric 1
_reflns_odcompleteness_theta 74.33
_olex2_refinement_description
;
1. Fixed Uiso
 At 1.2 times of:
  All C(H) groups
 At 1.5 times of:
  All C(H,H,H) groups
2.a Aromatic/amide H refined with riding coordinates:
 C4(H4), C5(H5), C6(H6), C8(H8), C9(H9), C12(H12), C13(H13), C14(H14),
 C15(H15), C16(H16)
2.b Idealised Me refined as rotating group:
 C17(H17A,H17B,H17C)
;
_olex2_date_sample_data_collection 1383586274.5
_olex2_submission_special_instructions 'No special instructions were received'

loop_
_space_group_symop_id
_space_group_symop_operation_xyz
1 'x, y, z'
2 '-x, y+1/2, -z+1/2'
3 '-x, -y, -z'
4 'x, -y-1/2, z-1/2'

loop_
_atom_site_label
_atom_site_type_symbol
_atom_site_fract_x
_atom_site_fract_y
_atom_site_fract_z
_atom_site_U_iso_or_equiv
_atom_site_adp_type
_atom_site_occupancy
_atom_site_calc_flag
_atom_site_refinement_flags_posn
C2 C 0.9158(3) 0.85414(18) 0.52896(6) 0.0480(4) Uani 1 d .
C3 C 1.1019(3) 0.74097(17) 0.52438(5) 0.0448(4) Uani 1 d .
C4 C 1.1064(3) 0.66353(17) 0.48765(5) 0.0467(4) Uani 1 d .
H4 H 1.2269 0.5920 0.4854 0.056 Uiso 1 calc R
C5 C 0.9173(4) 0.61495(19) 0.41287(6) 0.0532(4) Uani 1 d .
H5 H 1.0324 0.5418 0.4090 0.064 Uiso 1 calc R
C6 C 0.7395(4) 0.6477(2) 0.38027(6) 0.0559(5) Uani 1 d .
H6 H 0.7337 0.5963 0.3545 0.067 Uiso 1 calc R
C7 C 0.5665(3) 0.75827(19) 0.38559(6) 0.0504(4) Uani 1 d .
C8 C 0.5698(3) 0.83449(18) 0.42394(6) 0.0489(4) Uani 1 d .
H8 H 0.4541 0.9074 0.4278 0.059 Uiso 1 calc R
C9 C 1.2620(4) 0.75024(19) 0.60298(6) 0.0525(4) Uani 1 d .
H9 H 1.1295 0.7984 0.6161 0.063 Uiso 1 calc R
C10 C 1.4807(3) 0.69737(18) 0.62277(6) 0.0494(4) Uani 1 d .
C11 C 1.5691(4) 0.6985(2) 0.66898(6) 0.0547(4) Uani 1 d .
C12 C 1.7691(5) 0.6137(3) 0.68374(7) 0.0784(7) Uani 1 d .
H12 H 1.8487 0.5544 0.6643 0.094 Uiso 1 calc R
C13 C 1.8523(5) 0.6155(3) 0.72702(8) 0.0944(9) Uani 1 d .
H13 H 1.9894 0.5589 0.7364 0.113 Uiso 1 calc R
C14 C 1.7347(5) 0.7001(3) 0.75623(8) 0.0943(8) Uani 1 d .
H14 H 1.7903 0.7007 0.7855 0.113 Uiso 1 calc R
C15 C 1.5367(6) 0.7831(3) 0.74230(8) 0.1005(9) Uani 1 d .
H15 H 1.4561 0.8406 0.7621 0.121 Uiso 1 calc R
C16 C 1.4529(5) 0.7832(3) 0.69895(7) 0.0822(7) Uani 1 d .
H16 H 1.3167 0.8409 0.6899 0.099 Uiso 1 calc R
C17 C 0.2399(4) 0.9032(2) 0.35243(7) 0.0704(6) Uani 1 d .
H17A H 0.1491 0.9148 0.3248 0.106 Uiso 1 calc GR
H17B H 0.3428 0.9847 0.3587 0.106 Uiso 1 calc GR
H17C H 0.1176 0.8907 0.3749 0.106 Uiso 1 calc GR
C18 C 0.9275(3) 0.69076(17) 0.45222(5) 0.0453(4) Uani 1 d .
C19 C 0.7508(3) 0.79887(17) 0.45637(5) 0.0453(4) Uani 1 d .
N1 N 1.2784(3) 0.71768(15) 0.56009(4) 0.0467(3) Uani 1 d .
N2 N 1.5007(3) 0.64680(17) 0.55348(5) 0.0549(4) Uani 1 d .
N3 N 1.6215(3) 0.63528(17) 0.59151(5) 0.0559(4) Uani 1 d .
O1 O 0.7491(2) 0.87713(13) 0.49407(4) 0.0516(3) Uani 1 d .
O2 O 0.8974(3) 0.92919(14) 0.56022(4) 0.0624(4) Uani 1 d .
O3 O 0.4034(3) 0.78374(15) 0.35078(4) 0.0637(4) Uani 1 d .

loop_
_atom_site_aniso_label
_atom_site_aniso_U_11
_atom_site_aniso_U_22
_atom_site_aniso_U_33
_atom_site_aniso_U_23
_atom_site_aniso_U_13
_atom_site_aniso_U_12
C2 0.0500(10) 0.0471(9) 0.0469(9) -0.0016(7) 0.0016(8) 0.0065(7)
C3 0.0417(9) 0.0474(9) 0.0453(9) 0.0022(7) 0.0020(7) 0.0034(7)
C4 0.0434(9) 0.0465(9) 0.0504(9) -0.0009(7) 0.0046(7) 0.0062(7)
C5 0.0554(10) 0.0513(10) 0.0531(10) -0.0073(8) 0.0028(8) 0.0073(8)
C6 0.0619(11) 0.0570(10) 0.0488(10) -0.0100(8) 0.0014(9) 0.0018(9)
C7 0.0488(10) 0.0565(10) 0.0457(9) 0.0000(7) -0.0004(8) -0.0004(8)
C8 0.0465(9) 0.0516(9) 0.0484(9) -0.0011(7) 0.0010(7) 0.0074(7)
C9 0.0497(10) 0.0604(10) 0.0473(9) -0.0038(8) 0.0024(8) 0.0084(8)
C10 0.0465(9) 0.0526(9) 0.0489(9) 0.0011(8) -0.0001(8) 0.0010(8)
C11 0.0510(10) 0.0632(11) 0.0497(10) 0.0017(8) -0.0015(8) -0.0011(9)
C12 0.0739(14) 0.1046(18) 0.0559(12) -0.0018(12) -0.0071(11) 0.0272(13)
C13 0.0833(17) 0.134(2) 0.0649(15) 0.0057(15) -0.0149(13) 0.0339(16)
C14 0.0919(18) 0.136(2) 0.0533(13) -0.0018(14) -0.0149(12) 0.0194(18)
C15 0.112(2) 0.131(2) 0.0571(14) -0.0182(15) -0.0053(14) 0.0362(19)
C16 0.0843(16) 0.1027(18) 0.0590(13) -0.0078(12) -0.0076(12) 0.0311(14)
C17 0.0737(14) 0.0735(13) 0.0625(12) 0.0001(10) -0.0193(11) 0.0139(11)
C18 0.0444(9) 0.0450(8) 0.0467(9) -0.0012(7) 0.0041(7) 0.0026(7)
C19 0.0461(9) 0.0466(8) 0.0434(9) -0.0020(7) 0.0049(7) 0.0013(7)
N1 0.0419(7) 0.0517(8) 0.0466(8) 0.0004(6) 0.0016(6) 0.0052(6)
N2 0.0458(8) 0.0670(9) 0.0519(8) -0.0004(7) 0.0012(7) 0.0139(7)
N3 0.0460(8) 0.0697(10) 0.0518(9) 0.0010(7) -0.0011(7) 0.0091(7)
O1 0.0558(7) 0.0548(7) 0.0440(6) -0.0048(5) -0.0031(5) 0.0161(6)
O2 0.0714(9) 0.0628(8) 0.0525(7) -0.0132(6) -0.0059(6) 0.0207(7)
O3 0.0664(8) 0.0757(9) 0.0482(7) -0.0070(6) -0.0090(6) 0.0099(7)

loop_
_atom_type_symbol
_atom_type_description
_atom_type_scat_dispersion_real
_atom_type_scat_dispersion_imag
_atom_type_scat_source
C C 0.0181 0.0091 'International Tables Vol C Tables 4.2.6.8 and 6.1.1.4'
H H 0.0000 0.0000 'International Tables Vol C Tables 4.2.6.8 and 6.1.1.4'
N N 0.0311 0.0180 'International Tables Vol C Tables 4.2.6.8 and 6.1.1.4'
O O 0.0492 0.0322 'International Tables Vol C Tables 4.2.6.8 and 6.1.1.4'

loop_
_geom_angle_atom_site_label_1
_geom_angle_atom_site_label_2
_geom_angle_atom_site_label_3
_geom_angle
O1 C2 C3 116.38(14)
O2 C2 C3 126.27(17)
O2 C2 O1 117.35(15)
C4 C3 C2 121.34(16)
C4 C3 N1 121.82(15)
N1 C3 C2 116.84(15)
C3 C4 H4 119.9
C3 C4 C18 120.27(15)
C18 C4 H4 119.9
C6 C5 H5 119.7
C6 C5 C18 120.66(16)
C18 C5 H5 119.7
C5 C6 H6 119.9
C5 C6 C7 120.25(16)
C7 C6 H6 119.9
C8 C7 C6 120.68(17)
O3 C7 C6 115.24(16)
O3 C7 C8 124.08(17)
C7 C8 H8 121.1
C7 C8 C19 117.84(16)
C19 C8 H8 121.1
C10 C9 H9 127.3
N1 C9 H9 127.3
N1 C9 C10 105.36(15)
C9 C10 C11 130.47(17)
N3 C10 C9 107.91(16)
N3 C10 C11 121.61(16)
C12 C11 C10 120.92(18)
C12 C11 C16 117.96(19)
C16 C11 C10 121.12(18)
C11 C12 H12 119.6
C11 C12 C13 120.8(2)
C13 C12 H12 119.6
C12 C13 H13 119.8
C14 C13 C12 120.4(2)
C14 C13 H13 119.8
C13 C14 H14 120.3
C15 C14 C13 119.5(2)
C15 C14 H14 120.3
C14 C15 H15 119.6
C14 C15 C16 120.7(2)
C16 C15 H15 119.6
C11 C16 C15 120.7(2)
C11 C16 H16 119.7
C15 C16 H16 119.7
H17A C17 H17B 109.5
H17A C17 H17C 109.5
H17B C17 H17C 109.5
O3 C17 H17A 109.5
O3 C17 H17B 109.5
O3 C17 H17C 109.5
C5 C18 C4 124.13(15)
C19 C18 C4 118.58(15)
C19 C18 C5 117.29(16)
C8 C19 C18 123.28(16)
O1 C19 C8 116.31(15)
O1 C19 C18 120.41(15)
C9 N1 C3 130.57(14)
C9 N1 N2 110.07(14)
N2 N1 C3 119.31(13)
N3 N2 N1 106.86(14)
N2 N3 C10 109.80(14)
C2 O1 C19 123.02(13)
C7 O3 C17 117.99(15)

loop_
_geom_bond_atom_site_label_1
_geom_bond_atom_site_label_2
_geom_bond_distance
C2 C3 1.460(2)
C2 O1 1.366(2)
C2 O2 1.203(2)
C3 C4 1.348(2)
C3 N1 1.416(2)
C4 H4 0.9300
C4 C18 1.424(2)
C5 H5 0.9300
C5 C6 1.369(3)
C5 C18 1.406(2)
C6 H6 0.9300
C6 C7 1.400(3)
C7 C8 1.382(2)
C7 O3 1.357(2)
C8 H8 0.9300
C8 C19 1.382(2)
C9 H9 0.9300
C9 C10 1.362(2)
C9 N1 1.356(2)
C10 C11 1.471(2)
C10 N3 1.361(2)
C11 C12 1.379(3)
C11 C16 1.379(3)
C12 H12 0.9300
C12 C13 1.378(3)
C13 H13 0.9300
C13 C14 1.366(4)
C14 H14 0.9300
C14 C15 1.353(4)
C15 H15 0.9300
C15 C16 1.381(3)
C16 H16 0.9300
C17 H17A 0.9600
C17 H17B 0.9600
C17 H17C 0.9600
C17 O3 1.425(2)
C18 C19 1.390(2)
C19 O1 1.3764(19)
N1 N2 1.3575(19)
N2 N3 1.306(2)

loop_
_geom_torsion_atom_site_label_1
_geom_torsion_atom_site_label_2
_geom_torsion_atom_site_label_3
_geom_torsion_atom_site_label_4
_geom_torsion
C2 C3 C4 C18 -0.1(3)
C2 C3 N1 C9 23.3(3)
C2 C3 N1 N2 -159.81(15)
C3 C2 O1 C19 0.5(2)
C3 C4 C18 C5 -179.64(17)
C3 C4 C18 C19 0.4(2)
C3 N1 N2 N3 -177.56(15)
C4 C3 N1 C9 -157.33(18)
C4 C3 N1 N2 19.6(2)
C4 C18 C19 C8 179.69(16)
C4 C18 C19 O1 -0.3(2)
C5 C6 C7 C8 -1.0(3)
C5 C6 C7 O3 178.37(17)
C5 C18 C19 C8 -0.3(3)
C5 C18 C19 O1 179.76(15)
C6 C5 C18 C4 -179.90(17)
C6 C5 C18 C19 0.1(3)
C6 C7 C8 C19 0.7(3)
C6 C7 O3 C17 -173.98(18)
C7 C8 C19 C18 -0.1(3)
C7 C8 C19 O1 179.84(15)
C8 C7 O3 C17 5.3(3)
C8 C19 O1 C2 179.86(15)
C9 C10 C11 C12 165.9(2)
C9 C10 C11 C16 -13.3(3)
C9 C10 N3 N2 -0.2(2)
C9 N1 N2 N3 -0.1(2)
C10 C9 N1 C3 177.08(17)
C10 C9 N1 N2 0.0(2)
C10 C11 C12 C13 179.7(2)
C10 C11 C16 C15 179.7(2)
C11 C10 N3 N2 179.15(17)
C11 C12 C13 C14 1.1(4)
C12 C11 C16 C15 0.5(4)
C12 C13 C14 C15 -0.5(5)
C13 C14 C15 C16 -0.1(5)
C14 C15 C16 C11 0.1(5)
C16 C11 C12 C13 -1.1(4)
C18 C5 C6 C7 0.5(3)
C18 C19 O1 C2 -0.2(2)
N1 C3 C4 C18 -179.43(15)
N1 C9 C10 C11 -179.12(18)
N1 C9 C10 N3 0.1(2)
N1 N2 N3 C10 0.1(2)
N3 C10 C11 C12 -13.2(3)
N3 C10 C11 C16 167.6(2)
O1 C2 C3 C4 -0.3(3)
O1 C2 C3 N1 179.04(14)
O2 C2 C3 C4 -179.66(18)
O2 C2 C3 N1 -0.3(3)
O2 C2 O1 C19 179.85(16)
O3 C7 C8 C19 -178.53(16)
